data_7221696
loop_
_publ_author_name
'Zheng, Tao'
'Cai, Zhong-Sheng'
'Nie, Wei-Xuan'
'Ren, Min'
'Bao, Song-Song'
'Zheng, Li-Min'

_publ_section_title
;
 Modulating the microporosity of cobalt phosphonates via positional
 isomerism of co-linkers
;
_journal_issue 46
_journal_name_full CrystEngComm
_journal_page_first 8926
_journal_paper_doi 10.1039/C5CE01087J
_journal_volume 17
_journal_year 2015
_chemical_formula_moiety 'C46 H40 Co5 N8 O22 P2, 8(H2 O)'
_chemical_formula_sum 'C46 H56 Co5 N8 O30 P2'
_chemical_formula_weight 1557.57
_chemical_name_systematic
;
 ?
;
_space_group_crystal_system triclinic
_space_group_IT_number 2
_space_group_name_Hall '-P 1'
_space_group_name_H-M_alt 'P -1'
_symmetry_space_group_name_Hall '-P 1'
_symmetry_space_group_name_H-M 'P -1'
_atom_sites_solution_hydrogens mixed
_audit_creation_method SHELXL-2013
_audit_update_record
;
2015-06-02 deposited with the CCDC.
2015-07-31 downloaded from the CCDC.
;
_cell_angle_alpha 95.282(3)
_cell_angle_beta 105.188(2)
_cell_angle_gamma 91.394(2)
_cell_formula_units_Z 1
_cell_length_a 9.2565(14)
_cell_length_b 10.1736(15)
_cell_length_c 15.405(2)
_cell_measurement_reflns_used 4763
_cell_measurement_temperature 173(2)
_cell_measurement_theta_max 27.612
_cell_measurement_theta_min 2.320
_cell_volume 1392.3(3)
_computing_cell_refinement SMART
_computing_data_collection 'SMART (Bruker, 2000)'
_computing_data_reduction 'SAINT (Bruker, 2000)'
_computing_molecular_graphics SHELXTL
_computing_publication_material SHELXTL
_computing_structure_refinement 'SHELXL-2013 (Sheldrick, 2013)'
_computing_structure_solution 'SHELXTL (Bruker, 2000)'
_diffrn_ambient_temperature 173(2)
_diffrn_measured_fraction_theta_full 0.995
_diffrn_measured_fraction_theta_max 0.993
_diffrn_measurement_device_type 'Bruker APEX CCD'
_diffrn_radiation_type MoK\a
_diffrn_radiation_wavelength 0.71073
_diffrn_reflns_av_R_equivalents 0.0266
_diffrn_reflns_av_unetI/netI 0.0422
_diffrn_reflns_laue_measured_fraction_full 0.995
_diffrn_reflns_laue_measured_fraction_max 0.993
_diffrn_reflns_limit_h_max 11
_diffrn_reflns_limit_h_min -11
_diffrn_reflns_limit_k_max 12
_diffrn_reflns_limit_k_min -12
_diffrn_reflns_limit_l_max 19
_diffrn_reflns_limit_l_min -18
_diffrn_reflns_number 10308
_diffrn_reflns_point_group_measured_fraction_full 0.995
_diffrn_reflns_point_group_measured_fraction_max 0.993
_diffrn_reflns_theta_full 25.242
_diffrn_reflns_theta_max 25.997
_diffrn_reflns_theta_min 2.013
_exptl_absorpt_coefficient_mu 1.621
_exptl_absorpt_correction_T_max 0.878
_exptl_absorpt_correction_T_min 0.747
_exptl_absorpt_correction_type multi-scan
_exptl_absorpt_process_details 'SADABS, Bruker(2000)'
_exptl_crystal_colour blue
_exptl_crystal_density_diffrn 1.858
_exptl_crystal_description lamellar
_exptl_crystal_F_000 793
_exptl_crystal_size_max 0.150
_exptl_crystal_size_mid 0.150
_exptl_crystal_size_min 0.080
_refine_diff_density_max 0.457
_refine_diff_density_min -0.607
_refine_diff_density_rms 0.081
_refine_ls_extinction_method none
_refine_ls_goodness_of_fit_ref 1.002
_refine_ls_hydrogen_treatment constr
_refine_ls_matrix_type full
_refine_ls_number_parameters 422
_refine_ls_number_reflns 5435
_refine_ls_number_restraints 0
_refine_ls_restrained_S_all 1.002
_refine_ls_R_factor_all 0.0443
_refine_ls_R_factor_gt 0.0327
_refine_ls_shift/su_max 0.001
_refine_ls_shift/su_mean 0.000
_refine_ls_structure_factor_coef Fsqd
_refine_ls_weighting_details 'w=1/[\s^2^(Fo^2^)+(0.0350P)^2^+1.6838P] where P=(Fo^2^+2Fc^2^)/3'
_refine_ls_weighting_scheme calc
_refine_ls_wR_factor_gt 0.0791
_refine_ls_wR_factor_ref 0.0829
_reflns_Friedel_coverage 0.000
_reflns_number_gt 4513
_reflns_number_total 5435
_reflns_threshold_expression 'I > 2\s(I)'
_cod_data_source_file c5ce01087j2.cif
_cod_data_source_block mo_20110914G_0m
_cod_depositor_comments 'Adding full bibliography for 7221696--7221699.cif.'
_cod_original_cell_volume 1392.3(4)
_cod_database_code 7221696
_shelx_space_group_comment
;
The symmetry employed for this shelxl refinement is uniquely defined
by the following loop, which should always be used as a source of
symmetry information in preference to the above space-group names.
They are only intended as comments.
;
_shelx_estimated_absorpt_t_min 0.793
_shelx_estimated_absorpt_t_max 0.881
_shelxl_version_number 2013-4

loop_
_space_group_symop_operation_xyz
'x, y, z'
'-x, -y, -z'

loop_
_atom_site_label
_atom_site_type_symbol
_atom_site_fract_x
_atom_site_fract_y
_atom_site_fract_z
_atom_site_U_iso_or_equiv
_atom_site_adp_type
_atom_site_occupancy
_atom_site_site_symmetry_order
_atom_site_calc_flag
_atom_site_refinement_flags_posn
_atom_site_refinement_flags_adp
_atom_site_refinement_flags_occupancy
_atom_site_disorder_assembly
_atom_site_disorder_group
Co1 Co 0.5000 1.0000 1.0000 0.01133(12) Uani 1 2 d S . P . .
Co2 Co 0.66282(4) 0.91829(3) 1.19192(2) 0.01334(10) Uani 1 1 d . . . . .
Co3 Co 0.30074(4) 0.58265(3) 0.93341(2) 0.01421(10) Uani 1 1 d . . . . .
P1 P 0.61607(8) 0.71252(6) 1.00263(5) 0.01322(15) Uani 1 1 d . . . . .
O1 O 0.6712(2) 0.60442(17) 1.06220(13) 0.0189(4) Uani 1 1 d . . . . .
O2 O 0.5819(2) 0.83341(16) 1.05928(12) 0.0135(4) Uani 1 1 d . . . . .
O3 O 0.4857(2) 0.66650(17) 0.92107(13) 0.0157(4) Uani 1 1 d . . . . .
O4 O 0.5190(2) 0.94445(17) 0.86779(12) 0.0144(4) Uani 1 1 d . . . . .
O5 O 0.5934(2) 0.8730(2) 0.74726(13) 0.0230(4) Uani 1 1 d . . . . .
O6 O 1.1646(2) 0.98114(18) 0.83916(12) 0.0171(4) Uani 1 1 d . . . . .
O7 O 1.2923(2) 0.90533(17) 0.96776(13) 0.0168(4) Uani 1 1 d . . . . .
O8 O 1.2505(2) 0.65059(18) 1.04393(13) 0.0177(4) Uani 1 1 d . . . . .
O9 O 1.2171(2) 0.81805(18) 1.13852(13) 0.0195(4) Uani 1 1 d . . . . .
O1W O 0.6825(2) 1.03708(19) 1.31563(13) 0.0223(4) Uani 1 1 d . . . . .
H1A H 0.6757 0.9909 1.3578 0.033 Uiso 1 1 d R U . . .
H1B H 0.6037 1.0795 1.2985 0.033 Uiso 1 1 d R U . . .
O2W O 0.5018(2) 0.80374(18) 1.23048(13) 0.0198(4) Uani 1 1 d . . . . .
H2A H 0.5188 0.7223 1.2230 0.030 Uiso 1 1 d R U . . .
H2B H 0.4130 0.8171 1.2008 0.030 Uiso 1 1 d R U . . .
O3W O 1.0054(4) 0.0445(4) 0.4132(3) 0.0711(14) Uani 0.825(6) 1 d . . P A 1
H3WD H 0.9822 0.0836 0.4584 0.085 Uiso 0.825(6) 1 d R U P A 1
H3WB H 0.9272 0.0294 0.3694 0.107 Uiso 0.825(6) 1 d R U P A 1
O7W O 1.1439(19) 0.0611(16) 0.5182(11) 0.055(6) Uani 0.175(6) 1 d . . P A 2
H7WD H 1.0946 0.1066 0.5485 0.066 Uiso 0.175(6) 1 d R U P A 2
H7WC H 1.0727 0.0189 0.4780 0.083 Uiso 0.175(6) 1 d R U P A 2
O4W O 0.4146(2) 0.5311(2) 0.19225(14) 0.0268(5) Uani 1 1 d . . . . .
H4A H 0.3540 0.5682 0.1506 0.040 Uiso 1 1 d R U . . .
H4B H 0.4517 0.4664 0.1680 0.040 Uiso 1 1 d R U . . .
O5W O 0.5858(4) 0.8959(3) 0.4371(2) 0.0721(10) Uani 1 1 d . . . . .
H5A H 0.4988 0.9256 0.4212 0.108 Uiso 1 1 d R U . . .
H5B H 0.6144 0.8973 0.4943 0.108 Uiso 1 1 d R U . . .
O6W O 0.7088(4) 0.9718(3) 0.61597(19) 0.0616(8) Uani 1 1 d . . . . .
H6A H 0.6791 0.9368 0.6567 0.092 Uiso 1 1 d R U . . .
H6B H 0.7945 0.9449 0.6146 0.092 Uiso 1 1 d R U . . .
N1 N 0.1432(3) 0.6083(2) 0.82023(16) 0.0178(5) Uani 1 1 d . . . . .
N2 N -0.0698(3) 0.6177(2) 0.71642(16) 0.0203(5) Uani 1 1 d . . . . .
N3 N -0.0456(3) 0.2849(2) 0.68360(16) 0.0191(5) Uani 1 1 d . . . . .
N4 N 0.1735(3) 0.2028(2) 0.74147(16) 0.0175(5) Uani 1 1 d . . . . .
C1 C 0.7700(3) 0.7683(2) 0.96085(18) 0.0133(5) Uani 1 1 d . . . . .
C2 C 0.7592(3) 0.8472(2) 0.88924(18) 0.0133(5) Uani 1 1 d . . . . .
C3 C 0.8920(3) 0.8900(2) 0.87051(18) 0.0137(5) Uani 1 1 d . . . . .
H3 H 0.8858 0.9381 0.8198 0.016 Uiso 1 1 calc R U . . .
C4 C 1.0324(3) 0.8641(2) 0.92399(17) 0.0122(5) Uani 1 1 d . . . . .
C5 C 1.0419(3) 0.7872(2) 0.99588(18) 0.0146(5) Uani 1 1 d . . . . .
C6 C 0.9108(3) 0.7378(3) 1.01100(19) 0.0156(6) Uani 1 1 d . . . . .
H6 H 0.9174 0.6810 1.0574 0.019 Uiso 1 1 calc R U . . .
C7 C 0.6133(3) 0.8907(2) 0.83108(18) 0.0146(5) Uani 1 1 d . . . . .
C8 C 1.1743(3) 0.9214(2) 0.90843(18) 0.0133(5) Uani 1 1 d . . . . .
C9 C 1.1831(3) 0.7542(3) 1.06349(18) 0.0150(5) Uani 1 1 d . . . . .
C10 C -0.0030(3) 0.5807(3) 0.79824(19) 0.0198(6) Uani 1 1 d . . . . .
H10 H -0.0542 0.5401 0.8355 0.024 Uiso 1 1 calc R U . . .
C11 C 0.1702(4) 0.6673(3) 0.7486(2) 0.0271(7) Uani 1 1 d . . . . .
H11 H 0.2655 0.6993 0.7449 0.033 Uiso 1 1 calc R U . . .
C12 C 0.0400(4) 0.6726(3) 0.6846(2) 0.0316(8) Uani 1 1 d . . . . .
H12 H 0.0271 0.7077 0.6281 0.038 Uiso 1 1 calc R U . . .
C13 C -0.2313(3) 0.6050(3) 0.6711(2) 0.0241(7) Uani 1 1 d . . . . .
H13A H -0.2672 0.6936 0.6575 0.029 Uiso 1 1 calc R U . . .
H13B H -0.2851 0.5717 0.7130 0.029 Uiso 1 1 calc R U . . .
C14 C -0.2696(3) 0.5137(3) 0.58477(19) 0.0191(6) Uani 1 1 d . . . . .
C15 C -0.3209(3) 0.5674(3) 0.5029(2) 0.0234(6) Uani 1 1 d . . . . .
H15 H -0.3226 0.6607 0.5025 0.028 Uiso 1 1 calc R U . . .
C16 C -0.3692(3) 0.4875(3) 0.4223(2) 0.0258(7) Uani 1 1 d . . . . .
H16 H -0.4050 0.5258 0.3671 0.031 Uiso 1 1 calc R U . . .
C17 C -0.3653(4) 0.3516(3) 0.4221(2) 0.0265(7) Uani 1 1 d . . . . .
H17 H -0.3991 0.2960 0.3670 0.032 Uiso 1 1 calc R U . . .
C18 C -0.3119(3) 0.2976(3) 0.5026(2) 0.0233(6) Uani 1 1 d . . . . .
H18 H -0.3078 0.2044 0.5022 0.028 Uiso 1 1 calc R U . . .
C19 C -0.2643(3) 0.3759(3) 0.58403(19) 0.0181(6) Uani 1 1 d . . . . .
C20 C -0.2060(3) 0.3103(3) 0.6693(2) 0.0216(6) Uani 1 1 d . . . . .
H20A H -0.2199 0.3679 0.7216 0.026 Uiso 1 1 calc R U . . .
H20B H -0.2638 0.2257 0.6651 0.026 Uiso 1 1 calc R U . . .
C21 C 0.0328(3) 0.2100(3) 0.7453(2) 0.0207(6) Uani 1 1 d . . . . .
H21 H -0.0079 0.1675 0.7867 0.025 Uiso 1 1 calc R U . . .
C22 C 0.0513(3) 0.3276(3) 0.6371(2) 0.0276(7) Uani 1 1 d . . . . .
H22 H 0.0289 0.3821 0.5889 0.033 Uiso 1 1 calc R U . . .
C23 C 0.1842(3) 0.2773(3) 0.6730(2) 0.0260(7) Uani 1 1 d . . . . .
H23 H 0.2725 0.2912 0.6540 0.031 Uiso 1 1 calc R U . . .

loop_
_atom_site_aniso_label
_atom_site_aniso_U_11
_atom_site_aniso_U_22
_atom_site_aniso_U_33
_atom_site_aniso_U_23
_atom_site_aniso_U_13
_atom_site_aniso_U_12
Co1 0.0079(3) 0.0103(2) 0.0161(2) 0.00232(18) 0.0033(2) -0.00004(19)
Co2 0.0108(2) 0.01295(18) 0.01678(18) 0.00349(14) 0.00387(16) 0.00022(14)
Co3 0.0112(2) 0.01167(18) 0.01965(19) 0.00210(14) 0.00380(16) -0.00066(14)
P1 0.0100(3) 0.0105(3) 0.0199(3) 0.0021(3) 0.0051(3) -0.0009(3)
O1 0.0181(11) 0.0135(9) 0.0266(10) 0.0046(8) 0.0078(9) 0.0002(8)
O2 0.0120(10) 0.0114(8) 0.0173(9) 0.0023(7) 0.0041(8) 0.0006(7)
O3 0.0119(10) 0.0135(9) 0.0215(10) -0.0010(7) 0.0056(9) -0.0031(8)
O4 0.0110(10) 0.0150(9) 0.0185(9) 0.0025(7) 0.0056(8) 0.0025(8)
O5 0.0163(11) 0.0329(11) 0.0183(10) -0.0018(8) 0.0029(9) 0.0082(9)
O6 0.0125(10) 0.0208(10) 0.0192(9) 0.0073(8) 0.0048(9) 0.0002(8)
O7 0.0105(10) 0.0166(9) 0.0226(10) 0.0048(8) 0.0025(9) -0.0010(8)
O8 0.0168(11) 0.0159(9) 0.0214(10) 0.0035(8) 0.0059(9) 0.0050(8)
O9 0.0150(11) 0.0217(10) 0.0211(10) -0.0005(8) 0.0042(9) 0.0025(8)
O1W 0.0232(12) 0.0222(10) 0.0210(10) 0.0026(8) 0.0043(9) 0.0055(9)
O2W 0.0131(10) 0.0201(10) 0.0268(10) 0.0053(8) 0.0051(9) 0.0005(8)
O3W 0.053(3) 0.077(3) 0.069(3) 0.006(2) -0.009(2) 0.002(2)
O7W 0.059(12) 0.061(11) 0.055(11) -0.002(8) 0.035(10) 0.007(9)
O4W 0.0331(13) 0.0259(11) 0.0226(10) 0.0035(9) 0.0084(10) 0.0107(10)
O5W 0.089(3) 0.073(2) 0.0577(19) 0.0156(17) 0.0233(19) 0.0048(19)
O6W 0.069(2) 0.070(2) 0.0522(18) 0.0212(15) 0.0246(17) -0.0049(17)
N1 0.0157(13) 0.0160(11) 0.0202(12) -0.0010(9) 0.0036(11) -0.0012(10)
N2 0.0183(13) 0.0194(12) 0.0201(12) 0.0009(9) 0.0000(11) 0.0003(10)
N3 0.0165(13) 0.0180(11) 0.0243(12) 0.0067(10) 0.0063(11) 0.0052(10)
N4 0.0158(13) 0.0157(11) 0.0224(12) 0.0040(9) 0.0065(11) 0.0014(10)
C1 0.0094(13) 0.0091(12) 0.0208(13) -0.0014(10) 0.0039(12) -0.0032(10)
C2 0.0103(14) 0.0101(12) 0.0188(13) -0.0023(10) 0.0040(12) -0.0012(10)
C3 0.0132(14) 0.0109(12) 0.0183(13) 0.0014(10) 0.0065(12) 0.0002(10)
C4 0.0102(14) 0.0091(11) 0.0170(12) 0.0005(9) 0.0037(11) -0.0002(10)
C5 0.0112(14) 0.0124(12) 0.0201(13) -0.0003(10) 0.0046(12) 0.0017(10)
C6 0.0141(15) 0.0127(12) 0.0210(13) 0.0043(10) 0.0054(12) 0.0005(11)
C7 0.0137(14) 0.0094(12) 0.0205(13) 0.0003(10) 0.0048(12) -0.0030(10)
C8 0.0131(14) 0.0084(11) 0.0185(13) -0.0005(10) 0.0050(12) 0.0010(10)
C9 0.0098(14) 0.0156(13) 0.0206(13) 0.0031(11) 0.0056(12) -0.0002(11)
C10 0.0177(15) 0.0195(14) 0.0207(14) 0.0011(11) 0.0029(13) -0.0005(12)
C11 0.0256(18) 0.0346(17) 0.0211(15) 0.0047(13) 0.0062(14) -0.0078(14)
C12 0.0310(19) 0.0377(18) 0.0247(16) 0.0097(14) 0.0037(15) -0.0083(15)
C13 0.0189(16) 0.0228(15) 0.0267(15) -0.0018(12) 0.0001(14) 0.0053(13)
C14 0.0115(14) 0.0203(14) 0.0233(14) 0.0012(11) 0.0007(13) 0.0010(11)
C15 0.0195(16) 0.0192(14) 0.0296(16) 0.0065(12) 0.0021(14) -0.0019(12)
C16 0.0228(17) 0.0312(16) 0.0240(15) 0.0095(13) 0.0051(14) -0.0016(13)
C17 0.0264(18) 0.0282(16) 0.0241(15) -0.0033(12) 0.0076(14) -0.0030(14)
C18 0.0200(16) 0.0170(14) 0.0319(16) -0.0011(12) 0.0062(14) 0.0008(12)
C19 0.0118(14) 0.0194(13) 0.0246(14) 0.0049(11) 0.0062(13) 0.0037(11)
C20 0.0131(15) 0.0235(15) 0.0296(16) 0.0088(12) 0.0055(13) 0.0057(12)
C21 0.0187(16) 0.0201(14) 0.0259(15) 0.0082(12) 0.0083(14) 0.0029(12)
C22 0.0229(17) 0.0308(16) 0.0346(17) 0.0182(14) 0.0118(15) 0.0063(14)
C23 0.0201(17) 0.0307(16) 0.0318(16) 0.0160(13) 0.0104(15) 0.0030(13)

loop_
_atom_type_symbol
_atom_type_description
_atom_type_scat_dispersion_real
_atom_type_scat_dispersion_imag
_atom_type_scat_source
C C 0.0033 0.0016 'International Tables Vol C Tables 4.2.6.8 and 6.1.1.4'
H H 0.0000 0.0000 'International Tables Vol C Tables 4.2.6.8 and 6.1.1.4'
N N 0.0061 0.0033 'International Tables Vol C Tables 4.2.6.8 and 6.1.1.4'
O O 0.0106 0.0060 'International Tables Vol C Tables 4.2.6.8 and 6.1.1.4'
P P 0.1023 0.0942 'International Tables Vol C Tables 4.2.6.8 and 6.1.1.4'
Co Co 0.3494 0.9721 'International Tables Vol C Tables 4.2.6.8 and 6.1.1.4'

loop_
_geom_angle_atom_site_label_1
_geom_angle_atom_site_label_2
_geom_angle_atom_site_label_3
_geom_angle
_geom_angle_site_symmetry_1
_geom_angle_site_symmetry_3
O7 Co1 O7 180.0 2_777 1_455
O7 Co1 O2 93.02(7) 2_777 .
O7 Co1 O2 86.98(7) 1_455 .
O7 Co1 O2 86.98(7) 2_777 2_677
O7 Co1 O2 93.02(7) 1_455 2_677
O2 Co1 O2 180.00(4) . 2_677
O7 Co1 O4 90.17(7) 2_777 2_677
O7 Co1 O4 89.83(7) 1_455 2_677
O2 Co1 O4 81.32(7) . 2_677
O2 Co1 O4 98.68(7) 2_677 2_677
O7 Co1 O4 89.83(7) 2_777 .
O7 Co1 O4 90.17(7) 1_455 .
O2 Co1 O4 98.68(7) . .
O2 Co1 O4 81.32(7) 2_677 .
O4 Co1 O4 180.0 2_677 .
O6 Co2 O2 91.80(7) 2_777 .
O6 Co2 N4 86.17(8) 2_777 2_667
O2 Co2 N4 107.34(8) . 2_667
O6 Co2 O2W 174.51(7) 2_777 .
O2 Co2 O2W 89.95(8) . .
N4 Co2 O2W 88.34(8) 2_667 .
O6 Co2 O1W 94.43(8) 2_777 .
O2 Co2 O1W 161.94(7) . .
N4 Co2 O1W 90.01(8) 2_667 .
O2W Co2 O1W 85.44(8) . .
O6 Co2 O4 96.24(7) 2_777 2_677
O2 Co2 O4 77.38(7) . 2_677
N4 Co2 O4 174.69(8) 2_667 2_677
O2W Co2 O4 89.22(7) . 2_677
O1W Co2 O4 85.09(7) . 2_677
O1 Co3 O8 107.93(8) 2_667 1_455
O1 Co3 O3 108.10(8) 2_667 .
O8 Co3 O3 112.48(8) 1_455 .
O1 Co3 N1 108.47(9) 2_667 .
O8 Co3 N1 113.78(9) 1_455 .
O3 Co3 N1 105.90(9) . .
O1 P1 O3 113.28(11) . .
O1 P1 O2 110.08(11) . .
O3 P1 O2 112.86(10) . .
O1 P1 C1 107.59(12) . .
O3 P1 C1 107.73(12) . .
O2 P1 C1 104.77(11) . .
P1 O1 Co3 145.86(13) . 2_667
P1 O2 Co1 121.01(10) . .
P1 O2 Co2 136.04(11) . .
Co1 O2 Co2 98.66(7) . .
P1 O3 Co3 122.19(11) . .
C7 O4 Co1 137.85(17) . .
C7 O4 Co2 128.08(16) . 2_677
Co1 O4 Co2 91.41(6) . 2_677
C8 O6 Co2 126.15(18) . 2_777
C8 O7 Co1 131.60(16) . 1_655
C9 O8 Co3 132.04(17) . 1_655
Co2 O1W H1A 111.9 . .
Co2 O1W H1B 97.5 . .
H1A O1W H1B 110.5 . .
Co2 O2W H2A 109.6 . .
Co2 O2W H2B 112.0 . .
H2A O2W H2B 109.9 . .
H3WD O3W H3WB 109.5 . .
H7WD O7W H7WC 100.5 . .
H4A O4W H4B 108.9 . .
H5A O5W H5B 110.1 . .
H6A O6W H6B 109.9 . .
C10 N1 C11 105.6(2) . .
C10 N1 Co3 130.1(2) . .
C11 N1 Co3 124.2(2) . .
C10 N2 C12 107.0(3) . .
C10 N2 C13 126.3(3) . .
C12 N2 C13 126.7(3) . .
C21 N3 C22 106.6(2) . .
C21 N3 C20 125.1(2) . .
C22 N3 C20 128.2(2) . .
C21 N4 C23 105.0(2) . .
C21 N4 Co2 128.38(18) . 2_667
C23 N4 Co2 125.95(19) . 2_667
C6 C1 C2 119.1(2) . .
C6 C1 P1 114.68(19) . .
C2 C1 P1 126.0(2) . .
C3 C2 C1 118.3(2) . .
C3 C2 C7 117.3(2) . .
C1 C2 C7 124.4(2) . .
C4 C3 C2 122.0(2) . .
C4 C3 H3 119.0 . .
C2 C3 H3 119.0 . .
C3 C4 C5 119.2(2) . .
C3 C4 C8 121.5(2) . .
C5 C4 C8 119.3(2) . .
C6 C5 C4 118.9(3) . .
C6 C5 C9 114.3(2) . .
C4 C5 C9 126.7(2) . .
C5 C6 C1 122.4(2) . .
C5 C6 H6 118.8 . .
C1 C6 H6 118.8 . .
O5 C7 O4 123.0(3) . .
O5 C7 C2 117.0(2) . .
O4 C7 C2 120.0(2) . .
O7 C8 O6 126.1(2) . .
O7 C8 C4 115.4(2) . .
O6 C8 C4 118.5(2) . .
O9 C9 O8 123.3(2) . .
O9 C9 C5 117.9(2) . .
O8 C9 C5 118.2(2) . .
N1 C10 N2 111.3(3) . .
N1 C10 H10 124.4 . .
N2 C10 H10 124.4 . .
C12 C11 N1 109.3(3) . .
C12 C11 H11 125.4 . .
N1 C11 H11 125.4 . .
C11 C12 N2 106.9(3) . .
C11 C12 H12 126.6 . .
N2 C12 H12 126.6 . .
N2 C13 C14 113.5(2) . .
N2 C13 H13A 108.9 . .
C14 C13 H13A 108.9 . .
N2 C13 H13B 108.9 . .
C14 C13 H13B 108.9 . .
H13A C13 H13B 107.7 . .
C15 C14 C19 118.7(3) . .
C15 C14 C13 118.8(3) . .
C19 C14 C13 122.4(3) . .
C16 C15 C14 121.2(3) . .
C16 C15 H15 119.4 . .
C14 C15 H15 119.4 . .
C15 C16 C17 119.8(3) . .
C15 C16 H16 120.1 . .
C17 C16 H16 120.1 . .
C18 C17 C16 119.4(3) . .
C18 C17 H17 120.3 . .
C16 C17 H17 120.3 . .
C17 C18 C19 121.6(3) . .
C17 C18 H18 119.2 . .
C19 C18 H18 119.2 . .
C18 C19 C14 119.2(3) . .
C18 C19 C20 118.7(2) . .
C14 C19 C20 122.0(3) . .
N3 C20 C19 110.9(2) . .
N3 C20 H20A 109.5 . .
C19 C20 H20A 109.5 . .
N3 C20 H20B 109.5 . .
C19 C20 H20B 109.5 . .
H20A C20 H20B 108.0 . .
N4 C21 N3 111.7(2) . .
N4 C21 H21 124.1 . .
N3 C21 H21 124.1 . .
C23 C22 N3 106.7(2) . .
C23 C22 H22 126.7 . .
N3 C22 H22 126.7 . .
C22 C23 N4 110.0(3) . .
C22 C23 H23 125.0 . .
N4 C23 H23 125.0 . .

loop_
_geom_bond_atom_site_label_1
_geom_bond_atom_site_label_2
_geom_bond_distance
_geom_bond_site_symmetry_2
Co1 O7 2.0471(19) 2_777
Co1 O7 2.0471(19) 1_455
Co1 O2 2.0654(17) .
Co1 O2 2.0654(17) 2_677
Co1 O4 2.1162(18) 2_677
Co1 O4 2.1162(18) .
Co2 O6 2.0588(19) 2_777
Co2 O2 2.0794(19) .
Co2 N4 2.092(2) 2_667
Co2 O2W 2.1071(19) .
Co2 O1W 2.123(2) .
Co2 O4 2.2732(17) 2_677
Co3 O1 1.9321(18) 2_667
Co3 O8 1.9512(19) 1_455
Co3 O3 1.9556(19) .
Co3 N1 2.001(2) .
P1 O1 1.5098(18) .
P1 O3 1.524(2) .
P1 O2 1.5299(18) .
P1 C1 1.809(3) .
O1 Co3 1.9321(18) 2_667
O4 C7 1.267(3) .
O4 Co2 2.2732(17) 2_677
O5 C7 1.251(3) .
O6 C8 1.260(3) .
O6 Co2 2.0588(19) 2_777
O7 C8 1.252(3) .
O7 Co1 2.0471(19) 1_655
O8 C9 1.289(3) .
O8 Co3 1.9512(19) 1_655
O9 C9 1.232(3) .
O1W H1A 0.8499 .
O1W H1B 0.8501 .
O2W H2A 0.8501 .
O2W H2B 0.8500 .
O3W H3WD 0.8500 .
O3W H3WB 0.8500 .
O7W H7WD 0.8499 .
O7W H7WC 0.8518 .
O4W H4A 0.8571 .
O4W H4B 0.8500 .
O5W H5A 0.8503 .
O5W H5B 0.8494 .
O6W H6A 0.8500 .
O6W H6B 0.8500 .
N1 C10 1.322(4) .
N1 C11 1.378(4) .
N2 C10 1.343(4) .
N2 C12 1.368(4) .
N2 C13 1.472(4) .
N3 C21 1.345(3) .
N3 C22 1.372(4) .
N3 C20 1.475(4) .
N4 C21 1.323(4) .
N4 C23 1.376(4) .
N4 Co2 2.092(2) 2_667
C1 C6 1.388(4) .
C1 C2 1.407(4) .
C2 C3 1.403(4) .
C2 C7 1.514(4) .
C3 C4 1.390(4) .
C3 H3 0.9500 .
C4 C5 1.399(4) .
C4 C8 1.509(4) .
C5 C6 1.386(4) .
C5 C9 1.509(4) .
C6 H6 0.9500 .
C10 H10 0.9500 .
C11 C12 1.348(5) .
C11 H11 0.9500 .
C12 H12 0.9500 .
C13 C14 1.505(4) .
C13 H13A 0.9900 .
C13 H13B 0.9900 .
C14 C15 1.393(4) .
C14 C19 1.403(4) .
C15 C16 1.381(4) .
C15 H15 0.9500 .
C16 C17 1.384(4) .
C16 H16 0.9500 .
C17 C18 1.379(4) .
C17 H17 0.9500 .
C18 C19 1.382(4) .
C18 H18 0.9500 .
C19 C20 1.507(4) .
C20 H20A 0.9900 .
C20 H20B 0.9900 .
C21 H21 0.9500 .
C22 C23 1.344(4) .
C22 H22 0.9500 .
C23 H23 0.9500 .

loop_
_geom_hbond_atom_site_label_D
_geom_hbond_atom_site_label_H
_geom_hbond_atom_site_label_A
_geom_hbond_distance_DH
_geom_hbond_distance_HA
_geom_hbond_distance_DA
_geom_hbond_angle_DHA
_geom_hbond_site_symmetry_A
C21 H21 O9 0.95 2.50 3.296(3) 141.3 2_667
C20 H20B O6W 0.99 2.61 3.488(4) 147.6 1_445
C13 H13B O4W 0.99 2.41 3.395(4) 174.2 2_566
C6 H6 O1 0.95 2.41 2.889(3) 110.8 .
O6W H6B O7W 0.85 2.26 2.760(15) 117.7 2_766
O6W H6B O3W 0.85 2.01 2.803(5) 154.9 2_766
O6W H6A O5 0.85 1.93 2.774(3) 173.1 .
O5W H5B O6W 0.85 1.92 2.721(4) 156.0 .
O5W H5A O6W 0.85 2.18 3.022(5) 172.2 2_676
O4W H4B O3 0.85 2.04 2.869(3) 164.5 2_666
O4W H4A O8 0.86 1.95 2.791(3) 168.1 1_454
O3W H3WB O1W 0.85 2.20 2.969(4) 149.5 1_544
O2W H2B O9 0.85 1.82 2.659(3) 170.9 1_455
O2W H2A O4W 0.85 2.11 2.834(3) 143.3 1_556
O1W H1B O5 0.85 1.87 2.697(3) 164.5 2_677
O1W H1B O4 0.85 2.50 2.975(3) 116.0 2_677
O1W H1A O5W 0.85 1.96 2.771(4) 159.8 1_556
O1W H1A O7W 0.85 2.30 2.920(17) 130.3 2_767

loop_
_geom_torsion_atom_site_label_1
_geom_torsion_atom_site_label_2
_geom_torsion_atom_site_label_3
_geom_torsion_atom_site_label_4
_geom_torsion
_geom_torsion_site_symmetry_1
_geom_torsion_site_symmetry_4
O3 P1 O1 Co3 31.6(3) . 2_667
O2 P1 O1 Co3 159.0(2) . 2_667
C1 P1 O1 Co3 -87.3(2) . 2_667
O1 P1 O2 Co1 -178.85(11) . .
O3 P1 O2 Co1 -51.20(15) . .
C1 P1 O2 Co1 65.73(15) . .
O1 P1 O2 Co2 29.97(19) . .
O3 P1 O2 Co2 157.62(14) . .
C1 P1 O2 Co2 -85.45(17) . .
O1 P1 O3 Co3 55.41(15) . .
O2 P1 O3 Co3 -70.54(14) . .
C1 P1 O3 Co3 174.29(11) . .
O1 P1 C1 C6 -20.0(2) . .
O3 P1 C1 C6 -142.48(19) . .
O2 P1 C1 C6 97.1(2) . .
O1 P1 C1 C2 165.9(2) . .
O3 P1 C1 C2 43.4(3) . .
O2 P1 C1 C2 -77.0(2) . .
C6 C1 C2 C3 1.1(4) . .
P1 C1 C2 C3 174.97(19) . .
C6 C1 C2 C7 -178.2(2) . .
P1 C1 C2 C7 -4.3(4) . .
C1 C2 C3 C4 -4.3(4) . .
C7 C2 C3 C4 175.0(2) . .
C2 C3 C4 C5 3.4(4) . .
C2 C3 C4 C8 -174.2(2) . .
C3 C4 C5 C6 0.7(4) . .
C8 C4 C5 C6 178.4(2) . .
C3 C4 C5 C9 -176.9(2) . .
C8 C4 C5 C9 0.7(4) . .
C4 C5 C6 C1 -3.9(4) . .
C9 C5 C6 C1 174.0(2) . .
C2 C1 C6 C5 3.0(4) . .
P1 C1 C6 C5 -171.5(2) . .
Co1 O4 C7 O5 -178.14(18) . .
Co2 O4 C7 O5 -22.3(4) 2_677 .
Co1 O4 C7 C2 0.7(4) . .
Co2 O4 C7 C2 156.48(17) 2_677 .
C3 C2 C7 O5 50.2(3) . .
C1 C2 C7 O5 -130.5(3) . .
C3 C2 C7 O4 -128.7(3) . .
C1 C2 C7 O4 50.7(4) . .
Co1 O7 C8 O6 18.2(4) 1_655 .
Co1 O7 C8 C4 -161.08(16) 1_655 .
Co2 O6 C8 O7 -4.9(4) 2_777 .
Co2 O6 C8 C4 174.29(16) 2_777 .
C3 C4 C8 O7 171.1(2) . .
C5 C4 C8 O7 -6.5(3) . .
C3 C4 C8 O6 -8.2(4) . .
C5 C4 C8 O6 174.2(2) . .
Co3 O8 C9 O9 -144.4(2) 1_655 .
Co3 O8 C9 C5 44.8(3) 1_655 .
C6 C5 C9 O9 -77.4(3) . .
C4 C5 C9 O9 100.4(3) . .
C6 C5 C9 O8 93.9(3) . .
C4 C5 C9 O8 -88.3(3) . .
C11 N1 C10 N2 0.7(3) . .
Co3 N1 C10 N2 177.89(18) . .
C12 N2 C10 N1 -0.3(3) . .
C13 N2 C10 N1 -178.6(2) . .
C10 N1 C11 C12 -0.7(3) . .
Co3 N1 C11 C12 -178.2(2) . .
N1 C11 C12 N2 0.6(4) . .
C10 N2 C12 C11 -0.2(3) . .
C13 N2 C12 C11 178.1(3) . .
C10 N2 C13 C14 -116.5(3) . .
C12 N2 C13 C14 65.6(4) . .
N2 C13 C14 C15 -110.7(3) . .
N2 C13 C14 C19 73.2(4) . .
C19 C14 C15 C16 1.5(4) . .
C13 C14 C15 C16 -174.7(3) . .
C14 C15 C16 C17 -0.8(5) . .
C15 C16 C17 C18 -0.5(5) . .
C16 C17 C18 C19 1.1(5) . .
C17 C18 C19 C14 -0.3(5) . .
C17 C18 C19 C20 -179.5(3) . .
C15 C14 C19 C18 -1.0(4) . .
C13 C14 C19 C18 175.1(3) . .
C15 C14 C19 C20 178.1(3) . .
C13 C14 C19 C20 -5.8(4) . .
C21 N3 C20 C19 -169.2(3) . .
C22 N3 C20 C19 8.9(4) . .
C18 C19 C20 N3 84.8(3) . .
C14 C19 C20 N3 -94.3(3) . .
C23 N4 C21 N3 -0.2(3) . .
Co2 N4 C21 N3 -170.99(19) 2_667 .
C22 N3 C21 N4 0.3(3) . .
C20 N3 C21 N4 178.7(3) . .
C21 N3 C22 C23 -0.3(4) . .
C20 N3 C22 C23 -178.7(3) . .
N3 C22 C23 N4 0.2(4) . .
C21 N4 C23 C22 0.0(4) . .
Co2 N4 C23 C22 171.1(2) 2_667 .
